data_7159975
loop_
_publ_author_name
'Pathak, Jalaj Kumar'
'Kant, Ruchir'
'Rastogi, Namrata'

_publ_section_title
;
 Chemodivergent phosphonylation of diazocarboxylates: light-on <i>vs</i>.
 light-off reactions.
;
_journal_issue 25
_journal_name_full 'Organic &amp; biomolecular chemistry'
_journal_page_first 5224
_journal_page_last 5228
_journal_paper_doi 10.1039/d4ob00573b
_journal_volume 22
_journal_year 2024
_chemical_formula_sum 'C11 H14 N3 O7 P'
_chemical_formula_weight 331.22
_space_group_IT_number 14
_space_group_name_Hall '-P 2ybc'
_space_group_name_H-M_alt 'P 1 21/c 1'
_symmetry_cell_setting monoclinic
_symmetry_Int_Tables_number 14
_symmetry_space_group_name_Hall '-P 2ybc'
_symmetry_space_group_name_H-M 'P 1 21/c 1'
_atom_sites_solution_hydrogens geom
_atom_sites_solution_primary direct
_atom_sites_solution_secondary difmap
_audit_creation_method SHELXL-97
_audit_update_record
;
2024-03-22 deposited with the CCDC.	2024-06-03 downloaded from the CCDC.
;
_cell_angle_alpha 90.00
_cell_angle_beta 95.670(2)
_cell_angle_gamma 90.00
_cell_formula_units_Z 4
_cell_length_a 9.6313(2)
_cell_length_b 8.3277(2)
_cell_length_c 18.8433(3)
_cell_measurement_reflns_used 7642
_cell_measurement_temperature 294(2)
_cell_measurement_theta_max 77.4380
_cell_measurement_theta_min 4.6030
_cell_volume 1503.96(5)
_computing_cell_refinement 'CrysAlisPro 1.171.42.67a (Rigaku OD, 2022)'
_computing_data_collection 'CrysAlisPro 1.171.42.67a (Rigaku OD, 2022)'
_computing_data_reduction 'CrysAlisPro 1.171.42.67a (Rigaku OD, 2022)'
_computing_molecular_graphics 'SHELXTL (Bruker, 1997)'
_computing_publication_material 'PLATON (Spek, 2003)'
_computing_structure_refinement 'SHELXL-97 (Sheldrick, 1997)'
_computing_structure_solution 'SHELXS-97 (Sheldrick, 1990)'
_diffrn_ambient_temperature 294(2)
_diffrn_detector 'Hybrid Pixel Array Detector'
_diffrn_detector_area_resol_mean 10.0000
_diffrn_detector_type HyPix
_diffrn_measured_fraction_theta_full 0.953
_diffrn_measured_fraction_theta_max 0.953
_diffrn_measurement_device 'four-circle diffractometer'
_diffrn_measurement_device_type 'XtaLAB Synergy, Dualflex, HyPix'
_diffrn_radiation_monochromator mirror
_diffrn_radiation_probe x-ray
_diffrn_radiation_type 'Cu K\a'
_diffrn_radiation_wavelength 1.54184
_diffrn_reflns_av_R_equivalents 0.0372
_diffrn_reflns_av_sigmaI/netI 0.0293
_diffrn_reflns_limit_h_max 11
_diffrn_reflns_limit_h_min -12
_diffrn_reflns_limit_k_max 9
_diffrn_reflns_limit_k_min -10
_diffrn_reflns_limit_l_max 21
_diffrn_reflns_limit_l_min -23
_diffrn_reflns_number 10723
_diffrn_reflns_theta_full 77.58
_diffrn_reflns_theta_max 77.58
_diffrn_reflns_theta_min 4.61
_diffrn_source 'micro-focus sealed X-ray tube'
_diffrn_source_type 'PhotonJet (Cu) X-ray Source'
_exptl_absorpt_coefficient_mu 2.001
_exptl_absorpt_correction_T_max 0.7534
_exptl_absorpt_correction_T_min 0.5091
_exptl_absorpt_correction_type multi-scan
_exptl_absorpt_process_details 'REQAB (Rigaku, 1998)'
_exptl_crystal_colour 'clear light colourless'
_exptl_crystal_density_diffrn 1.463
_exptl_crystal_density_method 'not measured'
_exptl_crystal_description block
_exptl_crystal_F_000 688
_exptl_crystal_size_max 0.39
_exptl_crystal_size_mid 0.15
_exptl_crystal_size_min 0.15
_refine_diff_density_max 0.821
_refine_diff_density_min -0.562
_refine_diff_density_rms 0.071
_refine_ls_extinction_coef 0.035(2)
_refine_ls_extinction_expression Fc^*^=kFc[1+0.001xFc^2^\l^3^/sin(2\q)]^-1/4^
_refine_ls_extinction_method SHELXL
_refine_ls_goodness_of_fit_ref 1.078
_refine_ls_hydrogen_treatment constr
_refine_ls_matrix_type full
_refine_ls_number_parameters 203
_refine_ls_number_reflns 3050
_refine_ls_number_restraints 0
_refine_ls_restrained_S_all 1.078
_refine_ls_R_factor_all 0.0699
_refine_ls_R_factor_gt 0.0649
_refine_ls_shift/su_max 0.000
_refine_ls_shift/su_mean 0.000
_refine_ls_structure_factor_coef Fsqd
_refine_ls_weighting_details 'calc w=1/[\s^2^(Fo^2^)+(0.0945P)^2^+1.1009P] where P=(Fo^2^+2Fc^2^)/3'
_refine_ls_weighting_scheme calc
_refine_ls_wR_factor_gt 0.1770
_refine_ls_wR_factor_ref 0.1822
_reflns_number_gt 2716
_reflns_number_total 3050
_reflns_threshold_expression >2sigma(I)
_cod_data_source_file d4ob00573b2.cif
_cod_data_source_block xxx
_cod_depositor_comments
;
The following automatic conversions were performed:

data item '_exptl_absorpt_correction_type' value 'Multi-scan' was
changed to 'multi-scan' in accordance with the
/home/data/users/saulius/crontab/automatic-downloads/rss-feeds/RSC/lib/dictionaries/cif_core.dic
dictionary named 'cif_core.dic' version 2.4.2 last updated on
2011-04-26.

data item '_symmetry_cell_setting' value 'Monoclinic' was changed to
'monoclinic' in accordance with the
/home/data/users/saulius/crontab/automatic-downloads/rss-feeds/RSC/lib/dictionaries/cif_core.dic
dictionary named 'cif_core.dic' version 2.4.2 last updated on
2011-04-26.

Automatic conversion script
Id: cif_fix_values 8170 2020-07-09 18:12:32Z antanas 

 Adding full bibliography for 7159975.cif.
;
_cod_original_sg_symbol_H-M 'P 21/c'
_cod_database_code 7159975

loop_
_symmetry_equiv_pos_as_xyz
'x, y, z'
'-x, y+1/2, -z+1/2'
'-x, -y, -z'
'x, -y-1/2, z-1/2'

loop_
_atom_site_label
_atom_site_type_symbol
_atom_site_fract_x
_atom_site_fract_y
_atom_site_fract_z
_atom_site_U_iso_or_equiv
_atom_site_adp_type
_atom_site_occupancy
_atom_site_symmetry_multiplicity
_atom_site_calc_flag
_atom_site_refinement_flags
_atom_site_disorder_assembly
_atom_site_disorder_group
C1 C 0.6863(2) 0.6373(3) 0.61087(12) 0.0400(5) Uani 1 1 d . . .
C2 C 0.6241(3) 0.7618(3) 0.57003(15) 0.0536(7) Uani 1 1 d . . .
H2 H 0.5585 0.7380 0.5319 0.064 Uiso 1 1 calc R . .
C3 C 0.6579(4) 0.9199(4) 0.58513(19) 0.0688(9) Uani 1 1 d . . .
H3 H 0.6165 1.0013 0.5567 0.083 Uiso 1 1 calc R . .
C4 C 0.7531(4) 0.9577(4) 0.6423(2) 0.0691(9) Uani 1 1 d . . .
H4 H 0.7745 1.0646 0.6528 0.083 Uiso 1 1 calc R . .
C5 C 0.8160(3) 0.8379(4) 0.68348(17) 0.0585(7) Uani 1 1 d . . .
H5 H 0.8806 0.8626 0.7219 0.070 Uiso 1 1 calc R . .
C6 C 0.7826(3) 0.6799(3) 0.66734(13) 0.0424(6) Uani 1 1 d . . .
C7 C 0.6397(2) 0.4702(3) 0.59287(12) 0.0405(5) Uani 1 1 d . . .
C8 C 0.5373(3) 0.3975(3) 0.63847(13) 0.0471(6) Uani 1 1 d . . .
C9 C 0.3784(5) 0.1889(5) 0.6526(2) 0.0866(12) Uani 1 1 d . . .
H9A H 0.3439 0.0927 0.6290 0.130 Uiso 1 1 calc R . .
H9B H 0.3019 0.2601 0.6584 0.130 Uiso 1 1 calc R . .
H9C H 0.4246 0.1623 0.6986 0.130 Uiso 1 1 calc R . .
C10 C 1.0194(5) 0.1799(6) 0.5611(2) 0.0912(12) Uani 1 1 d . . .
H10A H 1.1055 0.1880 0.5396 0.137 Uiso 1 1 calc R . .
H10B H 1.0228 0.0883 0.5921 0.137 Uiso 1 1 calc R . .
H10C H 1.0059 0.2754 0.5882 0.137 Uiso 1 1 calc R . .
C11 C 0.7253(5) 0.2636(6) 0.3337(2) 0.0938(13) Uani 1 1 d . . .
H11A H 0.8024 0.2281 0.3091 0.141 Uiso 1 1 calc R . .
H1B H 0.7145 0.3776 0.3283 0.141 Uiso 1 1 calc R . .
H11C H 0.6415 0.2109 0.3140 0.141 Uiso 1 1 calc R . .
N1 N 0.8563(2) 0.5556(3) 0.71111(12) 0.0542(6) Uani 1 1 d . . .
N2 N 0.6778(2) 0.3834(3) 0.54220(10) 0.0433(5) Uani 1 1 d . . .
N3 N 0.7819(2) 0.4421(3) 0.50443(11) 0.0472(5) Uani 1 1 d . . .
H3A H 0.8040 0.5422 0.5053 0.057 Uiso 1 1 calc R . .
O1 O 0.9178(4) 0.5946(4) 0.76758(16) 0.1101(12) Uani 1 1 d . . .
O2 O 0.8527(3) 0.4172(3) 0.69004(12) 0.0661(6) Uani 1 1 d . . .
O3 O 0.5172(3) 0.4528(3) 0.69502(11) 0.0720(7) Uani 1 1 d . . .
O4 O 0.4760(2) 0.2668(3) 0.61028(10) 0.0602(6) Uani 1 1 d . . .
O5 O 0.9042(3) 0.1620(3) 0.50561(15) 0.0761(7) Uani 1 1 d . . .
O6 O 0.7504(3) 0.2259(4) 0.40567(13) 0.0968(10) Uani 1 1 d . . .
O7 O 0.9761(2) 0.3915(3) 0.42564(11) 0.0666(7) Uani 1 1 d . . .
P1 P 0.86259(8) 0.30956(10) 0.45700(4) 0.0566(3) Uani 1 1 d . . .

loop_
_atom_site_aniso_label
_atom_site_aniso_U_11
_atom_site_aniso_U_22
_atom_site_aniso_U_33
_atom_site_aniso_U_23
_atom_site_aniso_U_13
_atom_site_aniso_U_12
C1 0.0396(11) 0.0438(12) 0.0379(11) -0.0016(9) 0.0105(9) -0.0029(9)
C2 0.0575(15) 0.0501(15) 0.0517(14) 0.0027(12) -0.0011(12) 0.0009(12)
C3 0.084(2) 0.0469(16) 0.075(2) 0.0083(14) 0.0057(17) 0.0053(15)
C4 0.082(2) 0.0404(15) 0.086(2) -0.0081(14) 0.0148(18) -0.0078(14)
C5 0.0574(16) 0.0583(17) 0.0602(17) -0.0150(13) 0.0074(13) -0.0110(13)
C6 0.0410(12) 0.0451(13) 0.0419(12) -0.0027(10) 0.0085(9) -0.0009(10)
C7 0.0400(11) 0.0444(13) 0.0379(11) 0.0002(9) 0.0082(9) -0.0051(10)
C8 0.0459(13) 0.0525(14) 0.0444(13) 0.0014(11) 0.0128(10) -0.0059(11)
C9 0.088(3) 0.092(3) 0.086(2) 0.008(2) 0.034(2) -0.045(2)
C10 0.104(3) 0.081(3) 0.088(3) -0.004(2) 0.008(2) 0.013(2)
C11 0.097(3) 0.105(3) 0.074(2) 0.002(2) -0.019(2) -0.010(3)
N1 0.0509(12) 0.0656(15) 0.0452(12) -0.0005(11) 0.0001(9) 0.0041(11)
N2 0.0419(10) 0.0483(11) 0.0410(10) -0.0037(8) 0.0114(8) -0.0099(9)
N3 0.0460(11) 0.0496(12) 0.0492(11) -0.0050(9) 0.0197(9) -0.0119(9)
O1 0.138(3) 0.099(2) 0.0799(18) -0.0170(16) -0.0575(18) 0.0240(19)
O2 0.0803(14) 0.0535(12) 0.0627(12) 0.0056(10) -0.0019(10) 0.0094(11)
O3 0.0859(15) 0.0813(16) 0.0542(12) -0.0139(11) 0.0341(11) -0.0237(13)
O4 0.0675(13) 0.0598(12) 0.0565(11) -0.0027(9) 0.0226(9) -0.0271(10)
O5 0.0861(17) 0.0514(12) 0.0947(18) -0.0112(12) 0.0288(14) -0.0039(11)
O6 0.0868(17) 0.146(3) 0.0608(13) -0.0424(16) 0.0219(12) -0.0575(18)
O7 0.0576(12) 0.0879(16) 0.0586(12) -0.0249(11) 0.0273(9) -0.0246(11)
P1 0.0525(5) 0.0700(6) 0.0502(4) -0.0232(3) 0.0203(3) -0.0205(3)

loop_
_atom_type_symbol
_atom_type_description
_atom_type_scat_dispersion_real
_atom_type_scat_dispersion_imag
_atom_type_scat_source
C C 0.0181 0.0091 'International Tables Vol C Tables 4.2.6.8 and 6.1.1.4'
H H 0.0000 0.0000 'International Tables Vol C Tables 4.2.6.8 and 6.1.1.4'
N N 0.0311 0.0180 'International Tables Vol C Tables 4.2.6.8 and 6.1.1.4'
O O 0.0492 0.0322 'International Tables Vol C Tables 4.2.6.8 and 6.1.1.4'
P P 0.2955 0.4335 'International Tables Vol C Tables 4.2.6.8 and 6.1.1.4'

loop_
_geom_angle_atom_site_label_1
_geom_angle_atom_site_label_2
_geom_angle_atom_site_label_3
_geom_angle
_geom_angle_site_symmetry_1
_geom_angle_site_symmetry_3
_geom_angle_publ_flag
C6 C1 C2 116.9(2) . . ?
C6 C1 C7 125.2(2) . . ?
C2 C1 C7 117.8(2) . . ?
C3 C2 C1 121.1(3) . . ?
C2 C3 C4 120.3(3) . . ?
C5 C4 C3 119.9(3) . . ?
C4 C5 C6 119.3(3) . . ?
C5 C6 C1 122.4(2) . . ?
C5 C6 N1 117.4(2) . . ?
C1 C6 N1 120.1(2) . . ?
N2 C7 C1 126.5(2) . . ?
N2 C7 C8 117.0(2) . . ?
C1 C7 C8 116.6(2) . . ?
O3 C8 O4 124.7(2) . . ?
O3 C8 C7 122.0(2) . . ?
O4 C8 C7 113.2(2) . . ?
O1 N1 O2 122.4(3) . . ?
O1 N1 C6 118.3(3) . . ?
O2 N1 C6 119.3(2) . . ?
C7 N2 N3 117.6(2) . . ?
N2 N3 P1 116.47(17) . . ?
C8 O4 C9 115.9(2) . . ?
C10 O5 P1 118.3(2) . . ?
C11 O6 P1 123.6(3) . . ?
O7 P1 O6 117.57(13) . . ?
O7 P1 O5 116.46(15) . . ?
O6 P1 O5 97.79(17) . . ?
O7 P1 N3 108.39(12) . . ?
O6 P1 N3 107.52(15) . . ?
O5 P1 N3 108.31(12) . . ?

loop_
_geom_bond_atom_site_label_1
_geom_bond_atom_site_label_2
_geom_bond_distance
_geom_bond_site_symmetry_2
_geom_bond_publ_flag
C1 C6 1.387(3) . ?
C1 C2 1.391(4) . ?
C1 C7 1.492(3) . ?
C2 C3 1.379(4) . ?
C3 C4 1.380(5) . ?
C4 C5 1.368(5) . ?
C5 C6 1.381(4) . ?
C6 N1 1.463(3) . ?
C7 N2 1.280(3) . ?
C7 C8 1.498(3) . ?
C8 O3 1.194(3) . ?
C8 O4 1.324(3) . ?
C9 O4 1.446(3) . ?
C10 O5 1.455(5) . ?
C11 O6 1.390(5) . ?
N1 O1 1.210(3) . ?
N1 O2 1.218(3) . ?
N2 N3 1.375(3) . ?
N3 P1 1.661(2) . ?
O5 P1 1.562(3) . ?
O6 P1 1.544(2) . ?
O7 P1 1.462(2) . ?

loop_
_geom_torsion_atom_site_label_1
_geom_torsion_atom_site_label_2
_geom_torsion_atom_site_label_3
_geom_torsion_atom_site_label_4
_geom_torsion
_geom_torsion_site_symmetry_1
_geom_torsion_site_symmetry_2
_geom_torsion_site_symmetry_3
_geom_torsion_site_symmetry_4
_geom_torsion_publ_flag
C6 C1 C2 C3 0.4(4) . . . . ?
C7 C1 C2 C3 177.5(3) . . . . ?
C1 C2 C3 C4 -1.2(5) . . . . ?
C2 C3 C4 C5 1.1(5) . . . . ?
C3 C4 C5 C6 -0.3(5) . . . . ?
C4 C5 C6 C1 -0.5(4) . . . . ?
C4 C5 C6 N1 177.7(3) . . . . ?
C2 C1 C6 C5 0.4(4) . . . . ?
C7 C1 C6 C5 -176.5(2) . . . . ?
C2 C1 C6 N1 -177.7(2) . . . . ?
C7 C1 C6 N1 5.4(4) . . . . ?
C6 C1 C7 N2 -103.6(3) . . . . ?
C2 C1 C7 N2 79.5(3) . . . . ?
C6 C1 C7 C8 76.8(3) . . . . ?
C2 C1 C7 C8 -100.0(3) . . . . ?
N2 C7 C8 O3 164.1(3) . . . . ?
C1 C7 C8 O3 -16.3(4) . . . . ?
N2 C7 C8 O4 -14.5(3) . . . . ?
C1 C7 C8 O4 165.1(2) . . . . ?
C5 C6 N1 O1 16.1(4) . . . . ?
C1 C6 N1 O1 -165.6(3) . . . . ?
C5 C6 N1 O2 -164.5(3) . . . . ?
C1 C6 N1 O2 13.8(4) . . . . ?
C1 C7 N2 N3 6.8(4) . . . . ?
C8 C7 N2 N3 -173.7(2) . . . . ?
C7 N2 N3 P1 161.92(19) . . . . ?
O3 C8 O4 C9 0.0(5) . . . . ?
C7 C8 O4 C9 178.6(3) . . . . ?
C11 O6 P1 O7 -20.7(5) . . . . ?
C11 O6 P1 O5 -146.1(4) . . . . ?
C11 O6 P1 N3 101.8(4) . . . . ?
C10 O5 P1 O7 49.1(3) . . . . ?
C10 O5 P1 O6 175.2(3) . . . . ?
C10 O5 P1 N3 -73.3(3) . . . . ?
N2 N3 P1 O7 -175.49(18) . . . . ?
N2 N3 P1 O6 56.4(2) . . . . ?
N2 N3 P1 O5 -48.3(2) . . . . ?
